data_2219328
loop_
_publ_author_name
'Xu, Yun-Hua'
'Qu, Fanqi'

_publ_section_title
;
 4-Nitrophenyl methacrylate
;
_journal_coeditor_code FL2212
_journal_issue 9
_journal_name_full 'Acta Crystallographica Section E'
_journal_page_first o1751
_journal_paper_doi 10.1107/S1600536808025130
_journal_volume 64
_journal_year 2008
_chemical_formula_iupac 'C10 H9 N O4'
_chemical_formula_moiety 'C10 H9 N O4'
_chemical_formula_sum 'C10 H9 N O4'
_chemical_formula_weight 207.18
_chemical_name_systematic
;
4-Nitrophenyl methacrylate
;
_space_group_IT_number 15
_space_group_name_Hall '-C 2yc'
_symmetry_cell_setting monoclinic
_symmetry_space_group_name_Hall '-C 2yc'
_symmetry_space_group_name_H-M 'C 1 2/c 1'
_atom_sites_solution_hydrogens geom
_atom_sites_solution_primary direct
_atom_sites_solution_secondary difmap
_audit_creation_method SHELXL-97
_cell_angle_alpha 90.00
_cell_angle_beta 116.980(10)
_cell_angle_gamma 90.00
_cell_formula_units_Z 8
_cell_length_a 24.491(6)
_cell_length_b 3.7530(10)
_cell_length_c 23.428(6)
_cell_measurement_reflns_used 2523
_cell_measurement_temperature 90.0(2)
_cell_measurement_theta_max 27.48
_cell_measurement_theta_min 1.00
_cell_volume 1919.0(9)
_computing_cell_refinement 'DENZO-SMN (Otwinowski & Minor, 1997)'
_computing_data_collection 'COLLECT (Nonius, 2002)'
_computing_data_reduction 'DENZO-SMN (Otwinowski & Minor, 1997)'
_computing_molecular_graphics 'XP in SHELXTL (Sheldrick, 2008)'
_computing_publication_material
;
SHELXL97 (Sheldrick, 2008) and local procedures
;
_computing_structure_refinement 'SHELXL97 (Sheldrick, 2008)'
_computing_structure_solution 'SHELXS97 (Sheldrick, 2008)'
_diffrn_ambient_temperature 90.0(2)
_diffrn_detector_area_resol_mean 18
_diffrn_measured_fraction_theta_full 1.000
_diffrn_measured_fraction_theta_max 1.000
_diffrn_measurement_device_type 'Nonius KappaCCD'
_diffrn_measurement_method '\w scans at fixed \c = 55\%'
_diffrn_radiation_monochromator graphite
_diffrn_radiation_source 'fine-focus sealed tube'
_diffrn_radiation_type MoK\a
_diffrn_radiation_wavelength 0.71073
_diffrn_reflns_av_R_equivalents 0.0487
_diffrn_reflns_av_sigmaI/netI 0.0606
_diffrn_reflns_limit_h_max 31
_diffrn_reflns_limit_h_min -31
_diffrn_reflns_limit_k_max 4
_diffrn_reflns_limit_k_min -4
_diffrn_reflns_limit_l_max 29
_diffrn_reflns_limit_l_min -30
_diffrn_reflns_number 3936
_diffrn_reflns_theta_full 27.50
_diffrn_reflns_theta_max 27.50
_diffrn_reflns_theta_min 1.87
_exptl_absorpt_coefficient_mu 0.113
_exptl_absorpt_correction_T_max 0.9955
_exptl_absorpt_correction_T_min 0.9670
_exptl_absorpt_correction_type multi-scan
_exptl_absorpt_process_details '(SCALEPACK; Otwinowski & Minor, 1997)'
_exptl_crystal_colour colorless
_exptl_crystal_density_diffrn 1.434
_exptl_crystal_density_method 'not measured'
_exptl_crystal_description 'thin rod'
_exptl_crystal_F_000 864
_exptl_crystal_size_max 0.30
_exptl_crystal_size_mid 0.10
_exptl_crystal_size_min 0.04
_refine_diff_density_max 0.320
_refine_diff_density_min -0.285
_refine_ls_extinction_method none
_refine_ls_goodness_of_fit_ref 1.043
_refine_ls_hydrogen_treatment constr
_refine_ls_matrix_type full
_refine_ls_number_parameters 137
_refine_ls_number_reflns 2193
_refine_ls_number_restraints 0
_refine_ls_restrained_S_all 1.043
_refine_ls_R_factor_all 0.0993
_refine_ls_R_factor_gt 0.0532
_refine_ls_shift/su_max 0.000
_refine_ls_shift/su_mean 0.000
_refine_ls_structure_factor_coef Fsqd
_refine_ls_weighting_details 'calc w=1/[\s^2^(Fo^2^)+(0.0788P)^2^+0.0268P] where P=(Fo^2^+2Fc^2^)/3'
_refine_ls_weighting_scheme calc
_refine_ls_wR_factor_gt 0.1234
_refine_ls_wR_factor_ref 0.1451
_reflns_number_gt 1380
_reflns_number_total 2193
_reflns_threshold_expression I>2\s(I)
_cod_data_source_file fl2212.cif
_cod_data_source_block I
_cod_original_sg_symbol_H-M 'C 2/c'
_cod_database_code 2219328
_cod_database_fobs_code 2219328

loop_
_symmetry_equiv_pos_as_xyz
'x, y, z'
'-x, y, -z+1/2'
'x+1/2, y+1/2, z'
'-x+1/2, y+1/2, -z+1/2'
'-x, -y, -z'
'x, -y, z-1/2'
'-x+1/2, -y+1/2, -z'
'x+1/2, -y+1/2, z-1/2'

loop_
_atom_site_type_symbol
_atom_site_label
_atom_site_fract_x
_atom_site_fract_y
_atom_site_fract_z
_atom_site_U_iso_or_equiv
_atom_site_adp_type
_atom_site_calc_flag
_atom_site_refinement_flags
_atom_site_occupancy
C C1 0.34238(9) 0.3043(6) 0.08125(9) 0.0350(5) Uani d . 1
H H1A 0.3022 0.2636 0.0481 0.042 Uiso calc R 1
H H1B 0.3769 0.2388 0.0753 0.042 Uiso calc R 1
C C2 0.41131(8) 0.5324(6) 0.19114(9) 0.0327(5) Uani d . 1
H H2A 0.4437 0.4551 0.1803 0.049 Uiso calc R 1
H H2B 0.4153 0.4042 0.2293 0.049 Uiso calc R 1
H H2C 0.4150 0.7891 0.1998 0.049 Uiso calc R 1
C C3 0.35044(8) 0.4545(6) 0.13665(9) 0.0258(5) Uani d . 1
C C4 0.29729(8) 0.5595(5) 0.14726(9) 0.0247(5) Uani d . 1
C C5 0.18934(8) 0.4978(5) 0.10638(9) 0.0232(5) Uani d . 1
C C6 0.18535(8) 0.3892(5) 0.16081(8) 0.0248(5) Uani d . 1
H H6 0.2196 0.2858 0.1958 0.030 Uiso calc R 1
C C7 0.13046(8) 0.4341(5) 0.16321(9) 0.0249(5) Uani d . 1
H H7 0.1262 0.3607 0.1998 0.030 Uiso calc R 1
C C8 0.08165(8) 0.5879(5) 0.11143(8) 0.0225(5) Uani d . 1
C C9 0.08549(8) 0.6948(5) 0.05692(8) 0.0239(5) Uani d . 1
H H9 0.0511 0.7963 0.0218 0.029 Uiso calc R 1
C C10 0.14063(8) 0.6505(5) 0.05472(8) 0.0243(5) Uani d . 1
H H10 0.1449 0.7242 0.0182 0.029 Uiso calc R 1
N N1 0.02377(7) 0.6382(5) 0.11468(7) 0.0273(4) Uani d . 1
O O1 0.30028(5) 0.7338(4) 0.19146(6) 0.0309(4) Uani d . 1
O O2 0.24257(5) 0.4394(4) 0.09952(6) 0.0265(4) Uani d . 1
O O3 0.01867(6) 0.5094(4) 0.16001(7) 0.0379(4) Uani d . 1
O O4 -0.01732(6) 0.8076(4) 0.07152(6) 0.0356(4) Uani d . 1

loop_
_atom_site_aniso_label
_atom_site_aniso_U_11
_atom_site_aniso_U_22
_atom_site_aniso_U_33
_atom_site_aniso_U_12
_atom_site_aniso_U_13
_atom_site_aniso_U_23
C1 0.0292(11) 0.0418(15) 0.0387(11) -0.0006(11) 0.0195(9) -0.0047(11)
C2 0.0274(11) 0.0333(14) 0.0390(12) 0.0015(10) 0.0165(10) -0.0001(10)
C3 0.0258(10) 0.0259(12) 0.0286(11) -0.0004(9) 0.0148(9) 0.0030(9)
C4 0.0239(10) 0.0250(12) 0.0228(10) 0.0004(9) 0.0084(8) 0.0007(9)
C5 0.0217(10) 0.0231(12) 0.0272(10) -0.0010(9) 0.0133(8) -0.0051(9)
C6 0.0215(10) 0.0237(12) 0.0246(10) -0.0001(9) 0.0066(8) -0.0014(9)
C7 0.0258(10) 0.0254(12) 0.0238(10) -0.0008(9) 0.0116(8) -0.0005(8)
C8 0.0199(9) 0.0233(12) 0.0251(10) -0.0017(9) 0.0107(8) -0.0032(9)
C9 0.0230(10) 0.0233(12) 0.0219(9) 0.0006(9) 0.0070(8) -0.0013(9)
C10 0.0269(10) 0.0248(12) 0.0204(9) 0.0004(9) 0.0102(8) -0.0007(9)
N1 0.0238(9) 0.0312(11) 0.0268(9) 0.0008(8) 0.0113(7) -0.0005(8)
O1 0.0260(7) 0.0375(10) 0.0295(7) -0.0029(7) 0.0129(6) -0.0088(7)
O2 0.0201(7) 0.0343(8) 0.0258(7) -0.0005(6) 0.0111(6) -0.0043(6)
O3 0.0317(8) 0.0518(11) 0.0365(8) 0.0040(7) 0.0210(7) 0.0094(7)
O4 0.0251(7) 0.0489(11) 0.0319(7) 0.0098(7) 0.0121(6) 0.0059(7)

loop_
_atom_type_symbol
_atom_type_description
_atom_type_scat_dispersion_real
_atom_type_scat_dispersion_imag
_atom_type_scat_source
C C 0.0033 0.0016 'International Tables Vol C Tables 4.2.6.8 and 6.1.1.4'
H H 0.0000 0.0000 'International Tables Vol C Tables 4.2.6.8 and 6.1.1.4'
N N 0.0061 0.0033 'International Tables Vol C Tables 4.2.6.8 and 6.1.1.4'
O O 0.0106 0.0060 'International Tables Vol C Tables 4.2.6.8 and 6.1.1.4'

loop_
_geom_angle_atom_site_label_1
_geom_angle_atom_site_label_2
_geom_angle_atom_site_label_3
_geom_angle
C3 C1 H1A 120.0
C3 C1 H1B 120.0
H1A C1 H1B 120.0
C3 C2 H2A 109.5
C3 C2 H2B 109.5
H2A C2 H2B 109.5
C3 C2 H2C 109.5
H2A C2 H2C 109.5
H2B C2 H2C 109.5
C1 C3 C4 121.11(17)
C1 C3 C2 124.19(18)
C4 C3 C2 114.70(17)
O1 C4 O2 122.47(17)
O1 C4 C3 125.08(17)
O2 C4 C3 112.45(16)
C10 C5 C6 122.41(17)
C10 C5 O2 116.30(16)
C6 C5 O2 121.19(16)
C7 C6 C5 118.58(17)
C7 C6 H6 120.7
C5 C6 H6 120.7
C6 C7 C8 119.00(17)
C6 C7 H7 120.5
C8 C7 H7 120.5
C9 C8 C7 122.47(17)
C9 C8 N1 118.91(16)
C7 C8 N1 118.62(16)
C8 C9 C10 118.42(17)
C8 C9 H9 120.8
C10 C9 H9 120.8
C5 C10 C9 119.11(17)
C5 C10 H10 120.4
C9 C10 H10 120.4
O3 N1 O4 123.34(16)
O3 N1 C8 118.44(15)
O4 N1 C8 118.22(15)
C4 O2 C5 118.00(14)

loop_
_geom_bond_atom_site_label_1
_geom_bond_atom_site_label_2
_geom_bond_distance
C1 C3 1.345(3)
C1 H1A 0.9500
C1 H1B 0.9500
C2 C3 1.487(2)
C2 H2A 0.9800
C2 H2B 0.9800
C2 H2C 0.9800
C3 C4 1.485(3)
C4 O1 1.199(2)
C4 O2 1.375(2)
C5 C10 1.381(3)
C5 C6 1.384(3)
C5 O2 1.402(2)
C6 C7 1.381(3)
C6 H6 0.9500
C7 C8 1.385(3)
C7 H7 0.9500
C8 C9 1.382(2)
C8 N1 1.466(2)
C9 C10 1.385(3)
C9 H9 0.9500
C10 H10 0.9500
N1 O3 1.224(2)
N1 O4 1.231(2)

loop_
_geom_hbond_atom_site_label_D
_geom_hbond_atom_site_label_H
_geom_hbond_atom_site_label_A
_geom_hbond_site_symmetry_A
_geom_hbond_distance_DH
_geom_hbond_distance_HA
_geom_hbond_distance_DA
_geom_hbond_angle_DHA
C7 H7 O1 4_545 0.95 2.41 3.130(2) 132.7
C1 H1B O4 3_545 0.95 2.64 3.546(3) 158.5
C2 H2A O3 3_545 0.98 2.68 3.611(2) 158.5
C9 H9 O4 5_575 0.95 2.46 3.282(2) 145.3

loop_
_geom_torsion_atom_site_label_1
_geom_torsion_atom_site_label_2
_geom_torsion_atom_site_label_3
_geom_torsion_atom_site_label_4
_geom_torsion
C1 C3 C4 O1 -170.1(2)
C2 C3 C4 O1 9.4(3)
C1 C3 C4 O2 8.8(3)
C2 C3 C4 O2 -171.74(17)
C10 C5 C6 C7 0.3(3)
O2 C5 C6 C7 -176.06(18)
C5 C6 C7 C8 -0.4(3)
C6 C7 C8 C9 0.8(3)
C6 C7 C8 N1 -179.34(17)
C7 C8 C9 C10 -1.0(3)
N1 C8 C9 C10 179.14(16)
C6 C5 C10 C9 -0.5(3)
O2 C5 C10 C9 176.01(16)
C8 C9 C10 C5 0.8(3)
C9 C8 N1 O3 172.43(18)
C7 C8 N1 O3 -7.5(3)
C9 C8 N1 O4 -7.5(3)
C7 C8 N1 O4 172.65(18)
O1 C4 O2 C5 -5.8(3)
C3 C4 O2 C5 175.30(15)
C10 C5 O2 C4 129.61(19)
C6 C5 O2 C4 -53.8(2)

loop_
_cod_related_entry_id
_cod_related_entry_database
_cod_related_entry_code
1 ChemSpider 289810
